data_7025600
loop_
_publ_author_name
'Ye, Wei-Ping'
'Shi, Xin-Cui'
'Li, Bai-Xiang'
'Liu, Jing-Yu'
'Li, Yue-Sheng'
'Cheng, Yan-Xiang'
'Hu, Ning-Hai'

_publ_section_title
;
 Synthesis and characterization of the titanium complexes bearing two
 \b-enaminoketonato ligands with electron withdrawing groups/modified
 phenyls and their behaviors for ethylene (co-)polymerization.
;
_journal_issue 38
_journal_name_full 'Dalton transactions (Cambridge, England : 2003)'
_journal_page_first 9000
_journal_page_last 9007
_journal_paper_doi 10.1039/c001987a
_journal_volume 39
_journal_year 2010
_chemical_formula_sum 'C32 H20 Br2 Cl2 F6 N2 O2 Ti'
_chemical_formula_weight 857.12
_chemical_name_systematic
;
?
;
_space_group_IT_number 14
_symmetry_cell_setting monoclinic
_symmetry_space_group_name_Hall '-P 2yn'
_symmetry_space_group_name_H-M 'P 1 21/n 1'
_atom_sites_solution_hydrogens geom
_atom_sites_solution_primary direct
_atom_sites_solution_secondary difmap
_audit_creation_method SHELXL-97
_cell_angle_alpha 90.00
_cell_angle_beta 102.674(2)
_cell_angle_gamma 90.00
_cell_formula_units_Z 4
_cell_length_a 11.2111(10)
_cell_length_b 15.5277(14)
_cell_length_c 19.3685(17)
_cell_measurement_reflns_used 2612
_cell_measurement_temperature 185(2)
_cell_measurement_theta_max 22.26
_cell_measurement_theta_min 2.28
_cell_volume 3289.6(5)
_computing_cell_refinement 'Bruker SMART'
_computing_data_collection 'Bruker SMART'
_computing_data_reduction 'Bruker SAINT'
_computing_molecular_graphics 'Bruker SHELXTL'
_computing_publication_material 'Bruker SHELXTL'
_computing_structure_refinement 'SHELXL-97 (Sheldrick, 1997)'
_computing_structure_solution 'SHELXS-97 (Sheldrick, 1990)'
_diffrn_ambient_temperature 185(2)
_diffrn_measured_fraction_theta_full 0.998
_diffrn_measured_fraction_theta_max 0.998
_diffrn_measurement_device_type 'Bruker APEX CCD area detector'
_diffrn_measurement_method 'phi and omega scans'
_diffrn_radiation_monochromator graphite
_diffrn_radiation_source 'fine-focus sealed tube'
_diffrn_radiation_type MoK\a
_diffrn_radiation_wavelength 0.71073
_diffrn_reflns_av_R_equivalents 0.0482
_diffrn_reflns_av_sigmaI/netI 0.0624
_diffrn_reflns_limit_h_max 8
_diffrn_reflns_limit_h_min -13
_diffrn_reflns_limit_k_max 18
_diffrn_reflns_limit_k_min -18
_diffrn_reflns_limit_l_max 22
_diffrn_reflns_limit_l_min -23
_diffrn_reflns_number 16828
_diffrn_reflns_theta_full 25.03
_diffrn_reflns_theta_max 25.03
_diffrn_reflns_theta_min 1.70
_exptl_absorpt_coefficient_mu 2.919
_exptl_absorpt_correction_T_max 0.7689
_exptl_absorpt_correction_T_min 0.5739
_exptl_absorpt_correction_type multi-scan
_exptl_absorpt_process_details '(SADABS; Sheldrick, 1996)'
_exptl_crystal_colour black
_exptl_crystal_density_diffrn 1.731
_exptl_crystal_density_method 'not measured'
_exptl_crystal_description block
_exptl_crystal_F_000 1688
_exptl_crystal_size_max 0.21
_exptl_crystal_size_mid 0.18
_exptl_crystal_size_min 0.10
_refine_diff_density_max 4.761
_refine_diff_density_min -0.983
_refine_diff_density_rms 0.161
_refine_ls_extinction_method none
_refine_ls_goodness_of_fit_ref 1.099
_refine_ls_hydrogen_treatment constr
_refine_ls_matrix_type full
_refine_ls_number_parameters 418
_refine_ls_number_reflns 5809
_refine_ls_number_restraints 12
_refine_ls_restrained_S_all 1.109
_refine_ls_R_factor_all 0.1290
_refine_ls_R_factor_gt 0.0874
_refine_ls_shift/su_max 0.006
_refine_ls_shift/su_mean 0.000
_refine_ls_structure_factor_coef Fsqd
_refine_ls_weighting_details 'calc w=1/[\s^2^(Fo^2^)+(0.1348P)^2^+14.7023P] where P=(Fo^2^+2Fc^2^)/3'
_refine_ls_weighting_scheme calc
_refine_ls_wR_factor_gt 0.2359
_refine_ls_wR_factor_ref 0.2656
_reflns_number_gt 3754
_reflns_number_total 5809
_reflns_threshold_expression >2sigma(I)
_cod_data_source_file c001987a.txt
_cod_data_source_block r468(2K)
_cod_depositor_comments
;
The following automatic conversions were performed:

'_symmetry_cell_setting' value 'Monoclinic' changed to 'monoclinic'
according to /home/saulius/struct/CIF-dictionaries/cif_core.dic
dictionary named 'cif_core.dic' version 2.4.2 from 2011-04-26.

Automatic conversion script
Id: cif_fix_values 1891 2012-01-12 08:04:46Z andrius 
;
_cod_original_sg_symbol_H-M P2(1)/n
_cod_database_code 7025600

loop_
_symmetry_equiv_pos_as_xyz
'x, y, z'
'-x+1/2, y+1/2, -z+1/2'
'-x, -y, -z'
'x-1/2, -y-1/2, z-1/2'

loop_
_atom_site_label
_atom_site_type_symbol
_atom_site_fract_x
_atom_site_fract_y
_atom_site_fract_z
_atom_site_U_iso_or_equiv
_atom_site_adp_type
_atom_site_occupancy
_atom_site_symmetry_multiplicity
_atom_site_calc_flag
_atom_site_refinement_flags
Ti1 Ti 0.79643(13) 0.02636(9) 0.32953(7) 0.0294(4) Uani 1 1 d .
Cl1 Cl 0.9638(2) -0.02532(18) 0.40534(12) 0.0544(7) Uani 1 1 d .
Cl2 Cl 0.6995(2) -0.10247(14) 0.30237(13) 0.0484(6) Uani 1 1 d .
F1 F 1.1085(7) 0.2879(5) 0.2897(4) 0.086(2) Uani 1 1 d .
F2 F 1.1264(6) 0.2482(4) 0.3968(4) 0.078(2) Uani 1 1 d .
F3 F 0.9832(6) 0.3289(4) 0.3507(4) 0.073(2) Uani 1 1 d .
F4 F 0.3885(6) 0.0765(7) 0.1801(4) 0.109(3) Uani 1 1 d .
F5 F 0.4323(6) 0.2082(6) 0.2033(4) 0.089(3) Uani 1 1 d .
F6 F 0.3236(5) 0.1404(6) 0.2607(4) 0.083(2) Uani 1 1 d .
O1 O 0.8711(5) 0.0222(3) 0.2511(3) 0.0305(12) Uani 1 1 d .
O2 O 0.7165(5) 0.0558(4) 0.4007(3) 0.0359(14) Uani 1 1 d .
N1 N 0.8839(6) 0.1554(4) 0.3427(3) 0.0299(15) Uani 1 1 d .
N2 N 0.6355(6) 0.0876(4) 0.2645(3) 0.0296(15) Uani 1 1 d .
C1 C 0.9165(8) 0.1940(6) 0.4670(4) 0.038(2) Uani 1 1 d U
H1 H 0.9807 0.1528 0.4769 0.046 Uiso 1 1 calc R
C2 C 0.8854(10) 0.2415(7) 0.5219(5) 0.050(3) Uani 1 1 d .
H2 H 0.9288 0.2329 0.5694 0.060 Uiso 1 1 calc R
C3 C 0.7921(10) 0.3003(8) 0.5070(6) 0.063(3) Uani 1 1 d .
H3 H 0.7725 0.3333 0.5443 0.076 Uiso 1 1 calc R
C4 C 0.7273(10) 0.3122(7) 0.4397(7) 0.060(3) Uani 1 1 d .
H4 H 0.6615 0.3521 0.4304 0.072 Uiso 1 1 calc R
C5 C 0.7576(9) 0.2653(6) 0.3836(5) 0.047(2) Uani 1 1 d U
H5 H 0.7130 0.2731 0.3363 0.057 Uiso 1 1 calc R
C6 C 0.8538(8) 0.2075(5) 0.3991(4) 0.0330(18) Uani 1 1 d U
C7 C 0.9722(7) 0.1797(5) 0.3133(4) 0.0306(18) Uani 1 1 d .
C8 C 1.0147(7) 0.1328(6) 0.2600(4) 0.036(2) Uani 1 1 d .
H8 H 1.0826 0.1550 0.2437 0.043 Uiso 1 1 calc R
C9 C 0.9632(7) 0.0583(5) 0.2316(4) 0.0311(18) Uani 1 1 d .
C10 C 1.0191(8) 0.0006(6) 0.1828(4) 0.041(2) Uani 1 1 d D
C11 C 1.0388(9) -0.0904(6) 0.2049(6) 0.069(2) Uani 1 1 d DU
H11 H 1.0168 -0.1148 0.2453 0.083 Uiso 1 1 calc R
C12 C 1.0940(12) -0.1351(9) 0.1579(7) 0.077(3) Uani 1 1 d U
H12 H 1.1081 -0.1948 0.1663 0.093 Uiso 1 1 calc R
C13 C 1.1294(11) -0.1010(8) 0.1011(7) 0.069(3) Uani 1 1 d U
H13 H 1.1670 -0.1381 0.0732 0.083 Uiso 1 1 calc R
C14 C 1.1147(9) -0.0179(8) 0.0819(7) 0.069(2) Uani 1 1 d U
H14 H 1.1409 0.0036 0.0418 0.083 Uiso 1 1 calc R
C15 C 1.0571(9) 0.0372(7) 0.1253(5) 0.053(3) Uani 1 1 d DU
C16 C 1.0466(9) 0.2618(6) 0.3367(5) 0.044(2) Uani 1 1 d .
C17 C 0.6227(10) 0.0317(6) 0.1439(5) 0.048(2) Uani 1 1 d .
H17 H 0.6005 -0.0233 0.1585 0.058 Uiso 1 1 calc R
C18 C 0.6359(11) 0.0443(8) 0.0763(5) 0.060(3) Uani 1 1 d .
H18 H 0.6213 -0.0022 0.0437 0.072 Uiso 1 1 calc R
C19 C 0.6692(10) 0.1219(9) 0.0547(5) 0.061(3) Uani 1 1 d .
H19 H 0.6780 0.1296 0.0074 0.073 Uiso 1 1 calc R
C20 C 0.6903(9) 0.1894(8) 0.1015(5) 0.053(3) Uani 1 1 d .
H20 H 0.7140 0.2438 0.0865 0.064 Uiso 1 1 calc R
C21 C 0.6773(8) 0.1790(6) 0.1695(5) 0.038(2) Uani 1 1 d .
H21 H 0.6924 0.2259 0.2017 0.045 Uiso 1 1 calc R
C22 C 0.6424(7) 0.1004(5) 0.1912(4) 0.0322(19) Uani 1 1 d .
C23 C 0.5347(8) 0.1046(5) 0.2855(5) 0.036(2) Uani 1 1 d .
C24 C 0.5197(8) 0.1019(6) 0.3566(5) 0.042(2) Uani 1 1 d .
H24 H 0.4413 0.1142 0.3653 0.051 Uiso 1 1 calc R
C25 C 0.6116(8) 0.0828(5) 0.4122(5) 0.036(2) Uani 1 1 d .
C26 C 0.6119(9) 0.0878(5) 0.4899(5) 0.040(2) Uani 1 1 d .
C27 C 0.5218(10) 0.1237(6) 0.5213(5) 0.049(3) Uani 1 1 d .
C28 C 0.5370(12) 0.1252(6) 0.5950(6) 0.058(3) Uani 1 1 d .
H28 H 0.4749 0.1496 0.6152 0.069 Uiso 1 1 calc R
C29 C 0.6385(12) 0.0926(7) 0.6378(6) 0.058(3) Uani 1 1 d .
H29 H 0.6478 0.0949 0.6877 0.069 Uiso 1 1 calc R
C30 C 0.7285(10) 0.0562(8) 0.6090(5) 0.058(3) Uani 1 1 d .
H30 H 0.8001 0.0333 0.6389 0.069 Uiso 1 1 calc R
C31 C 0.7137(9) 0.0533(7) 0.5365(5) 0.050(3) Uani 1 1 d .
H31 H 0.7755 0.0266 0.5174 0.060 Uiso 1 1 calc R
C32 C 0.4194(9) 0.1300(9) 0.2315(6) 0.065(3) Uani 1 1 d .
Br1 Br 1.03053(13) 0.15181(8) 0.09430(7) 0.0722(5) Uani 1 1 d .
Br2 Br 0.37230(13) 0.17270(9) 0.47102(7) 0.0747(5) Uani 1 1 d .

loop_
_atom_site_aniso_label
_atom_site_aniso_U_11
_atom_site_aniso_U_22
_atom_site_aniso_U_33
_atom_site_aniso_U_23
_atom_site_aniso_U_13
_atom_site_aniso_U_12
Ti1 0.0327(8) 0.0307(8) 0.0274(8) 0.0036(6) 0.0123(6) 0.0060(6)
Cl1 0.0561(15) 0.0688(17) 0.0369(13) 0.0106(11) 0.0073(11) 0.0328(13)
Cl2 0.0639(16) 0.0297(11) 0.0600(15) 0.0028(10) 0.0319(13) -0.0006(11)
F1 0.110(6) 0.078(5) 0.091(5) -0.025(4) 0.066(5) -0.052(4)
F2 0.060(4) 0.077(5) 0.078(5) -0.004(4) -0.023(4) -0.017(3)
F3 0.062(4) 0.042(3) 0.119(6) -0.005(3) 0.030(4) 0.000(3)
F4 0.049(4) 0.164(9) 0.094(6) -0.059(6) -0.028(4) 0.021(5)
F5 0.062(4) 0.127(7) 0.082(5) 0.050(5) 0.023(4) 0.049(4)
F6 0.032(3) 0.145(7) 0.075(5) 0.012(4) 0.012(3) 0.015(4)
O1 0.028(3) 0.033(3) 0.033(3) -0.005(2) 0.012(2) 0.003(2)
O2 0.040(3) 0.041(3) 0.031(3) 0.001(3) 0.018(3) 0.009(3)
N1 0.024(4) 0.041(4) 0.024(3) 0.000(3) 0.002(3) 0.005(3)
N2 0.030(4) 0.026(3) 0.034(4) -0.001(3) 0.010(3) -0.002(3)
C1 0.038(5) 0.045(5) 0.030(4) -0.006(4) 0.004(4) -0.003(4)
C2 0.051(6) 0.063(7) 0.035(5) -0.013(5) 0.011(5) -0.014(5)
C3 0.052(7) 0.081(8) 0.064(8) -0.038(6) 0.026(6) -0.010(6)
C4 0.043(6) 0.056(7) 0.081(8) -0.029(6) 0.015(6) 0.007(5)
C5 0.042(5) 0.049(6) 0.046(6) -0.012(4) 0.001(4) 0.008(4)
C6 0.032(4) 0.032(4) 0.037(4) -0.008(4) 0.010(4) -0.001(3)
C7 0.028(4) 0.034(4) 0.029(4) 0.001(3) 0.004(4) -0.001(4)
C8 0.021(4) 0.053(5) 0.035(5) -0.007(4) 0.010(4) -0.004(4)
C9 0.028(4) 0.038(5) 0.027(4) 0.003(4) 0.005(3) 0.003(4)
C10 0.026(4) 0.064(6) 0.037(5) -0.007(4) 0.015(4) -0.005(4)
C11 0.037(4) 0.084(5) 0.094(6) -0.059(4) 0.030(4) -0.005(4)
C12 0.080(9) 0.068(8) 0.094(9) -0.018(6) 0.043(7) 0.008(7)
C13 0.071(8) 0.071(6) 0.076(8) -0.029(6) 0.037(6) -0.003(6)
C14 0.037(4) 0.084(5) 0.094(6) -0.059(4) 0.030(4) -0.005(4)
C15 0.049(6) 0.054(6) 0.060(7) 0.002(5) 0.023(5) 0.007(5)
C16 0.036(5) 0.044(5) 0.054(6) -0.010(5) 0.017(5) 0.001(4)
C17 0.069(7) 0.035(5) 0.036(5) -0.003(4) 0.003(5) 0.006(5)
C18 0.078(8) 0.064(7) 0.034(6) -0.005(5) 0.002(5) 0.029(6)
C19 0.054(7) 0.097(9) 0.033(5) 0.016(6) 0.012(5) 0.032(6)
C20 0.046(6) 0.069(7) 0.048(6) 0.021(6) 0.016(5) 0.003(5)
C21 0.038(5) 0.037(5) 0.038(5) 0.006(4) 0.009(4) -0.002(4)
C22 0.027(4) 0.039(5) 0.029(4) 0.005(4) 0.002(3) 0.005(4)
C23 0.028(4) 0.031(4) 0.048(5) -0.001(4) 0.008(4) -0.003(4)
C24 0.032(5) 0.054(6) 0.045(6) -0.010(4) 0.017(4) 0.003(4)
C25 0.037(5) 0.029(4) 0.047(5) -0.005(4) 0.023(4) -0.003(4)
C26 0.052(6) 0.032(5) 0.046(5) -0.006(4) 0.035(5) -0.004(4)
C27 0.066(7) 0.035(5) 0.058(6) 0.003(4) 0.041(6) -0.007(5)
C28 0.097(9) 0.035(5) 0.063(7) 0.003(5) 0.064(7) 0.005(6)
C29 0.098(9) 0.046(6) 0.042(6) 0.004(5) 0.043(6) -0.005(6)
C30 0.058(7) 0.077(8) 0.041(6) -0.002(5) 0.017(5) -0.003(6)
C31 0.050(6) 0.069(7) 0.037(5) -0.004(5) 0.023(5) 0.001(5)
C32 0.031(6) 0.103(10) 0.059(7) -0.001(7) 0.008(5) 0.009(6)
Br1 0.0972(10) 0.0631(8) 0.0710(8) 0.0182(6) 0.0500(7) 0.0222(7)
Br2 0.0821(9) 0.0759(9) 0.0802(9) 0.0120(6) 0.0486(7) 0.0389(7)

loop_
_atom_type_symbol
_atom_type_description
_atom_type_scat_dispersion_real
_atom_type_scat_dispersion_imag
_atom_type_scat_source
C C 0.0033 0.0016 'International Tables Vol C Tables 4.2.6.8 and 6.1.1.4'
H H 0.0000 0.0000 'International Tables Vol C Tables 4.2.6.8 and 6.1.1.4'
N N 0.0061 0.0033 'International Tables Vol C Tables 4.2.6.8 and 6.1.1.4'
O O 0.0106 0.0060 'International Tables Vol C Tables 4.2.6.8 and 6.1.1.4'
F F 0.0171 0.0103 'International Tables Vol C Tables 4.2.6.8 and 6.1.1.4'
Cl Cl 0.1484 0.1585 'International Tables Vol C Tables 4.2.6.8 and 6.1.1.4'
Ti Ti 0.2776 0.4457 'International Tables Vol C Tables 4.2.6.8 and 6.1.1.4'
Br Br -0.2901 2.4595 'International Tables Vol C Tables 4.2.6.8 and 6.1.1.4'

loop_
_geom_angle_atom_site_label_1
_geom_angle_atom_site_label_2
_geom_angle_atom_site_label_3
_geom_angle
O2 Ti1 O1 167.3(3)
O2 Ti1 N2 81.3(3)
O1 Ti1 N2 90.4(2)
O2 Ti1 N1 88.1(3)
O1 Ti1 N1 82.0(2)
N2 Ti1 N1 87.8(2)
O2 Ti1 Cl1 94.13(19)
O1 Ti1 Cl1 93.39(18)
N2 Ti1 Cl1 173.8(2)
N1 Ti1 Cl1 87.88(19)
O2 Ti1 Cl2 96.0(2)
O1 Ti1 Cl2 93.28(18)
N2 Ti1 Cl2 87.55(19)
N1 Ti1 Cl2 173.33(19)
Cl1 Ti1 Cl2 97.11(11)
C9 O1 Ti1 137.6(5)
C25 O2 Ti1 143.1(6)
C7 N1 C6 119.4(7)
C7 N1 Ti1 124.8(5)
C6 N1 Ti1 114.7(5)
C23 N2 C22 120.8(7)
C23 N2 Ti1 124.7(6)
C22 N2 Ti1 114.2(5)
C6 C1 C2 119.3(9)
C6 C1 H1 120.3
C2 C1 H1 120.3
C3 C2 C1 119.8(9)
C3 C2 H2 120.1
C1 C2 H2 120.1
C4 C3 C2 120.9(10)
C4 C3 H3 119.5
C2 C3 H3 119.5
C3 C4 C5 120.1(10)
C3 C4 H4 119.9
C5 C4 H4 119.9
C6 C5 C4 118.4(9)
C6 C5 H5 120.8
C4 C5 H5 120.8
C1 C6 C5 121.4(8)
C1 C6 N1 118.8(7)
C5 C6 N1 119.7(8)
N1 C7 C8 125.1(8)
N1 C7 C16 121.9(7)
C8 C7 C16 113.0(7)
C9 C8 C7 123.3(8)
C9 C8 H8 118.3
C7 C8 H8 118.3
O1 C9 C8 123.0(8)
O1 C9 C10 112.7(7)
C8 C9 C10 123.7(7)
C15 C10 C11 124.6(9)
C15 C10 C9 119.4(8)
C11 C10 C9 115.8(7)
C12 C11 C10 110.3(11)
C12 C11 H11 124.9
C10 C11 H11 124.9
C13 C12 C11 125.9(13)
C13 C12 H12 117.1
C11 C12 H12 117.1
C14 C13 C12 124.1(11)
C14 C13 H13 118.0
C12 C13 H13 118.0
C13 C14 C15 116.8(12)
C13 C14 H14 121.6
C15 C14 H14 121.6
C10 C15 C14 118.4(10)
C10 C15 Br1 125.8(7)
C14 C15 Br1 115.7(8)
F2 C16 F3 103.6(8)
F2 C16 F1 107.4(8)
F3 C16 F1 106.7(8)
F2 C16 C7 110.3(8)
F3 C16 C7 115.6(8)
F1 C16 C7 112.6(8)
C18 C17 C22 119.1(10)
C18 C17 H17 120.4
C22 C17 H17 120.4
C19 C18 C17 121.4(10)
C19 C18 H18 119.3
C17 C18 H18 119.3
C18 C19 C20 119.6(10)
C18 C19 H19 120.2
C20 C19 H19 120.2
C21 C20 C19 120.5(10)
C21 C20 H20 119.8
C19 C20 H20 119.8
C20 C21 C22 119.9(9)
C20 C21 H21 120.1
C22 C21 H21 120.1
C21 C22 C17 119.5(8)
C21 C22 N2 120.1(8)
C17 C22 N2 120.2(8)
N2 C23 C24 126.1(8)
N2 C23 C32 119.9(8)
C24 C23 C32 114.1(8)
C25 C24 C23 123.1(8)
C25 C24 H24 118.5
C23 C24 H24 118.5
O2 C25 C24 119.4(8)
O2 C25 C26 112.3(8)
C24 C25 C26 128.3(8)
C31 C26 C27 115.8(9)
C31 C26 C25 116.6(8)
C27 C26 C25 127.6(9)
C28 C27 C26 120.7(10)
C28 C27 Br2 114.3(8)
C26 C27 Br2 125.0(8)
C29 C28 C27 121.1(9)
C29 C28 H28 119.4
C27 C28 H28 119.4
C28 C29 C30 119.9(10)
C28 C29 H29 120.0
C30 C29 H29 120.0
C29 C30 C31 119.4(11)
C29 C30 H30 120.3
C31 C30 H30 120.3
C30 C31 C26 123.0(9)
C30 C31 H31 118.5
C26 C31 H31 118.5
F4 C32 F6 107.7(10)
F4 C32 F5 107.5(11)
F6 C32 F5 103.4(10)
F4 C32 C23 114.1(10)
F6 C32 C23 112.5(9)
F5 C32 C23 111.0(9)

loop_
_geom_bond_atom_site_label_1
_geom_bond_atom_site_label_2
_geom_bond_distance
Ti1 O2 1.859(5)
Ti1 O1 1.889(5)
Ti1 N2 2.180(7)
Ti1 N1 2.221(7)
Ti1 Cl1 2.261(3)
Ti1 Cl2 2.282(3)
F1 C16 1.322(11)
F2 C16 1.321(11)
F3 C16 1.322(11)
F4 C32 1.285(14)
F5 C32 1.353(15)
F6 C32 1.328(12)
O1 C9 1.302(10)
O2 C25 1.312(10)
N1 C7 1.301(10)
N1 C6 1.458(10)
N2 C23 1.309(11)
N2 C22 1.452(10)
C1 C6 1.365(12)
C1 C2 1.400(13)
C1 H1 0.9500
C2 C3 1.371(16)
C2 H2 0.9500
C3 C4 1.359(16)
C3 H3 0.9500
C4 C5 1.411(14)
C4 H4 0.9500
C5 C6 1.384(12)
C5 H5 0.9500
C7 C8 1.427(12)
C7 C16 1.536(12)
C8 C9 1.355(12)
C8 H8 0.9500
C9 C10 1.533(12)
C10 C15 1.397(8)
C10 C11 1.478(9)
C11 C12 1.394(15)
C11 H11 0.9500
C12 C13 1.355(18)
C12 H12 0.9500
C13 C14 1.342(18)
C13 H13 0.9500
C14 C15 1.447(13)
C14 H14 0.9500
C15 Br1 1.882(10)
C17 C18 1.363(14)
C17 C22 1.393(12)
C17 H17 0.9500
C18 C19 1.355(17)
C18 H18 0.9500
C19 C20 1.372(16)
C19 H19 0.9500
C20 C21 1.365(13)
C20 H20 0.9500
C21 C22 1.375(12)
C21 H21 0.9500
C23 C24 1.423(12)
C23 C32 1.526(14)
C24 C25 1.350(13)
C24 H24 0.9500
C25 C26 1.506(12)
C26 C31 1.398(14)
C26 C27 1.403(12)
C27 C28 1.400(14)
C27 Br2 1.903(11)
C28 C29 1.350(16)
C28 H28 0.9500
C29 C30 1.376(15)
C29 H29 0.9500
C30 C31 1.378(14)
C30 H30 0.9500
C31 H31 0.9500
